data_4101652
loop_
_publ_author_name
'Miller, Kevin L.'
'Williams, Bryan N.'
'Benitez, Diego'
'Carver, Colin T.'
'Ogilby, Kevin R.'
'Tkatchouk, Ekaterina'
'Goddard, 3rd, William A.'
'Diaconescu, Paula L.'

_publ_section_title
;
 Dearomatization reactions of N-heterocycles mediated by group 3
 complexes.
;
_journal_issue 1
_journal_name_full 'Journal of the American Chemical Society'
_journal_page_first 342
_journal_page_last 355
_journal_paper_doi 10.1021/ja908489p
_journal_volume 132
_journal_year 2010
_chemical_formula_moiety 'C44 H62 Fe La N3 O Si2'
_chemical_formula_sum 'C44 H62 Fe La N3 O Si2'
_chemical_formula_weight 899.91
_chemical_name_systematic
; 
 ? 
;
_space_group_IT_number 15
_symmetry_cell_setting monoclinic
_symmetry_space_group_name_Hall '-C 2yc'
_symmetry_space_group_name_H-M 'C 1 2/c 1'
_atom_sites_solution_hydrogens geom
_atom_sites_solution_primary direct
_atom_sites_solution_secondary difmap
_audit_creation_method SHELXL-97
_cell_angle_alpha 90.00
_cell_angle_beta 99.243(3)
_cell_angle_gamma 90.00
_cell_formula_units_Z 8
_cell_length_a 45.634(13)
_cell_length_b 9.376(3)
_cell_length_c 20.379(6)
_cell_measurement_reflns_used 1621
_cell_measurement_temperature 100(2)
_cell_measurement_theta_max 18.59
_cell_measurement_theta_min 3.80
_cell_volume 8606(4)
_computing_cell_refinement 'Bruker APEX11'
_computing_data_collection 'Bruker APEX11'
_computing_data_reduction 'Bruker SAINT'
_computing_molecular_graphics 'Bruker SHELXTL'
_computing_publication_material 'Bruker SHELXTL'
_computing_structure_refinement 'SHELXL-97 (Sheldrick, 1997)'
_computing_structure_solution 'SHELXS-97 (Sheldrick, 1990)'
_diffrn_ambient_temperature 100(2)
_diffrn_measured_fraction_theta_full 0.996
_diffrn_measured_fraction_theta_max 0.994
_diffrn_measurement_device_type 'CCD area detector'
_diffrn_measurement_method 'phi and omega scans'
_diffrn_radiation_monochromator graphite
_diffrn_radiation_source 'fine-focus sealed tube'
_diffrn_radiation_type MoK\a
_diffrn_radiation_wavelength 0.71073
_diffrn_reflns_av_R_equivalents 0.1188
_diffrn_reflns_av_sigmaI/netI 0.1098
_diffrn_reflns_limit_h_max 53
_diffrn_reflns_limit_h_min -54
_diffrn_reflns_limit_k_max 11
_diffrn_reflns_limit_k_min -11
_diffrn_reflns_limit_l_max 24
_diffrn_reflns_limit_l_min -23
_diffrn_reflns_number 29403
_diffrn_reflns_theta_full 25.00
_diffrn_reflns_theta_max 25.03
_diffrn_reflns_theta_min 3.80
_exptl_absorpt_coefficient_mu 1.408
_exptl_absorpt_correction_T_max 0.9458
_exptl_absorpt_correction_T_min 0.9079
_exptl_absorpt_correction_type multi-scan
_exptl_absorpt_process_details 'Sadabs (Bruker)'
_exptl_crystal_colour red
_exptl_crystal_density_diffrn 1.389
_exptl_crystal_density_method 'not measured'
_exptl_crystal_description block
_exptl_crystal_F_000 3728
_exptl_crystal_size_max 0.07
_exptl_crystal_size_mid 0.06
_exptl_crystal_size_min 0.04
_refine_diff_density_max 0.501
_refine_diff_density_min -0.516
_refine_diff_density_rms 0.121
_refine_ls_extinction_method none
_refine_ls_goodness_of_fit_ref 0.991
_refine_ls_hydrogen_treatment constr
_refine_ls_matrix_type full
_refine_ls_number_parameters 481
_refine_ls_number_reflns 7562
_refine_ls_number_restraints 0
_refine_ls_restrained_S_all 0.991
_refine_ls_R_factor_all 0.1001
_refine_ls_R_factor_gt 0.0497
_refine_ls_shift/su_max 0.001
_refine_ls_shift/su_mean 0.000
_refine_ls_structure_factor_coef Fsqd
_refine_ls_weighting_details 'calc w=1/[\s^2^(Fo^2^)+(0.0241P)^2^+0.0000P] where P=(Fo^2^+2Fc^2^)/3'
_refine_ls_weighting_scheme calc
_refine_ls_wR_factor_gt 0.0766
_refine_ls_wR_factor_ref 0.0907
_reflns_number_gt 4868
_reflns_number_total 7562
_reflns_threshold_expression >2sigma(I)
_cod_data_source_file ja908489p_si_002.cif
_cod_data_source_block 9La
_cod_original_sg_symbol_H-M 'C 2/c'
_cod_database_code 4101652

loop_
_symmetry_equiv_pos_as_xyz
'x, y, z'
'-x, y, -z+1/2'
'x+1/2, y+1/2, z'
'-x+1/2, y+1/2, -z+1/2'
'-x, -y, -z'
'x, -y, z-1/2'
'-x+1/2, -y+1/2, -z'
'x+1/2, -y+1/2, z-1/2'

loop_
_atom_site_label
_atom_site_type_symbol
_atom_site_fract_x
_atom_site_fract_y
_atom_site_fract_z
_atom_site_U_iso_or_equiv
_atom_site_adp_type
_atom_site_occupancy
_atom_site_symmetry_multiplicity
_atom_site_calc_flag
_atom_site_refinement_flags
_atom_site_disorder_assembly
_atom_site_disorder_group
La1 La 0.129708(7) 0.35596(4) 0.050478(16) 0.02029(10) Uani 1 1 d . . .
Fe1 Fe 0.162985(18) 0.54375(8) -0.06298(4) 0.0214(2) Uani 1 1 d . . .
Si1 Si 0.20073(3) 0.44514(17) 0.16522(8) 0.0214(4) Uani 1 1 d . . .
Si2 Si 0.05948(4) 0.4958(2) -0.04921(8) 0.0311(5) Uani 1 1 d . . .
N1 N 0.17998(10) 0.4223(5) 0.0871(2) 0.0212(11) Uani 1 1 d . . .
N2 N 0.09693(10) 0.4623(5) -0.0360(2) 0.0217(11) Uani 1 1 d . . .
N3 N 0.11299(10) 0.1813(5) 0.1352(2) 0.0263(12) Uani 1 1 d . . .
O1 O 0.11244(8) 0.5464(4) 0.12537(18) 0.0295(10) Uani 1 1 d . . .
C1 C 0.10846(13) 0.2018(6) 0.1995(3) 0.0301(15) Uani 1 1 d . . .
H1A H 0.1239 0.2450 0.2298 0.036 Uiso 1 1 calc R . .
C2 C 0.08336(13) 0.1642(6) 0.2223(3) 0.0346(16) Uani 1 1 d . . .
H2A H 0.0817 0.1784 0.2677 0.042 Uiso 1 1 calc R . .
C3 C 0.05937(14) 0.1032(6) 0.1777(3) 0.0322(16) Uani 1 1 d . . .
C4 C 0.03226(15) 0.0646(8) 0.1980(4) 0.052(2) Uani 1 1 d . . .
H4A H 0.0292 0.0857 0.2420 0.063 Uiso 1 1 calc R . .
C5 C 0.01035(15) -0.0024(8) 0.1555(4) 0.052(2) Uani 1 1 d . . .
H5A H -0.0077 -0.0285 0.1699 0.063 Uiso 1 1 calc R . .
C6 C 0.01475(14) -0.0320(7) 0.0907(3) 0.0423(18) Uani 1 1 d . . .
H6A H -0.0005 -0.0779 0.0609 0.051 Uiso 1 1 calc R . .
C7 C 0.04043(13) 0.0037(6) 0.0697(3) 0.0304(15) Uani 1 1 d . . .
H7A H 0.0429 -0.0185 0.0254 0.036 Uiso 1 1 calc R . .
C8 C 0.06351(13) 0.0728(6) 0.1116(3) 0.0248(14) Uani 1 1 d . . .
C9 C 0.09202(13) 0.1110(6) 0.0911(3) 0.0238(14) Uani 1 1 d . . .
C10 C 0.09786(12) 0.0824(6) 0.0269(3) 0.0227(14) Uani 1 1 d . . .
H10A H 0.0803 0.0822 -0.0093 0.027 Uiso 1 1 calc R . .
C11 C 0.12690(13) 0.0638(6) 0.0057(3) 0.0252(14) Uani 1 1 d . . .
C12 C 0.12826(14) 0.0691(6) -0.0632(3) 0.0276(15) Uani 1 1 d . . .
H12A H 0.1105 0.0854 -0.0938 0.033 Uiso 1 1 calc R . .
C13 C 0.15475(14) 0.0510(6) -0.0873(3) 0.0267(15) Uani 1 1 d . . .
C14 C 0.18024(13) 0.0257(6) -0.0437(3) 0.0285(15) Uani 1 1 d . . .
H14A H 0.1983 0.0111 -0.0604 0.034 Uiso 1 1 calc R . .
C15 C 0.18048(13) 0.0207(6) 0.0250(3) 0.0236(14) Uani 1 1 d . . .
C16 C 0.15401(13) 0.0411(6) 0.0492(3) 0.0291(15) Uani 1 1 d . . .
H16A H 0.1541 0.0399 0.0959 0.035 Uiso 1 1 calc R . .
C17 C 0.11980(14) 0.6921(6) 0.1087(3) 0.0337(16) Uani 1 1 d . . .
H17A H 0.1071 0.7238 0.0673 0.040 Uiso 1 1 calc R . .
H17B H 0.1409 0.6990 0.1028 0.040 Uiso 1 1 calc R . .
C18 C 0.11406(15) 0.7809(7) 0.1669(3) 0.0406(17) Uani 1 1 d . . .
H18A H 0.1097 0.8812 0.1537 0.049 Uiso 1 1 calc R . .
H18B H 0.1312 0.7782 0.2035 0.049 Uiso 1 1 calc R . .
C19 C 0.08697(15) 0.7079(7) 0.1869(3) 0.0444(19) Uani 1 1 d . . .
H19A H 0.0853 0.7283 0.2338 0.053 Uiso 1 1 calc R . .
H19B H 0.0685 0.7380 0.1579 0.053 Uiso 1 1 calc R . .
C20 C 0.09346(15) 0.5520(7) 0.1770(3) 0.0413(18) Uani 1 1 d . . .
H20A H 0.1038 0.5097 0.2189 0.050 Uiso 1 1 calc R . .
H20B H 0.0748 0.4987 0.1627 0.050 Uiso 1 1 calc R . .
C21 C 0.18841(12) 0.4842(6) 0.0309(3) 0.0211(13) Uani 1 1 d . . .
C22 C 0.19731(11) 0.4072(6) -0.0238(3) 0.0222(14) Uani 1 1 d . . .
H22A H 0.1974 0.3011 -0.0290 0.027 Uiso 1 1 calc R . .
C23 C 0.20663(12) 0.5085(6) -0.0683(3) 0.0281(15) Uani 1 1 d . . .
H23A H 0.2149 0.4857 -0.1096 0.034 Uiso 1 1 calc R . .
C24 C 0.20251(11) 0.6471(7) -0.0436(3) 0.0252(13) Uani 1 1 d . . .
H24A H 0.2076 0.7389 -0.0642 0.030 Uiso 1 1 calc R . .
C25 C 0.19046(11) 0.6330(6) 0.0157(3) 0.0230(13) Uani 1 1 d . . .
H25A H 0.1851 0.7136 0.0436 0.028 Uiso 1 1 calc R . .
C26 C 0.11564(12) 0.5200(6) -0.0779(3) 0.0210(14) Uani 1 1 d . . .
C27 C 0.12950(12) 0.4404(6) -0.1254(3) 0.0251(14) Uani 1 1 d . . .
H27A H 0.1279 0.3351 -0.1330 0.030 Uiso 1 1 calc R . .
C28 C 0.14496(13) 0.5371(6) -0.1606(3) 0.0256(15) Uani 1 1 d . . .
H28A H 0.1557 0.5121 -0.1981 0.031 Uiso 1 1 calc R . .
C29 C 0.14195(12) 0.6763(6) -0.1350(3) 0.0269(15) Uani 1 1 d . . .
H29A H 0.1503 0.7659 -0.1511 0.032 Uiso 1 1 calc R . .
C30 C 0.12497(12) 0.6658(6) -0.0823(3) 0.0260(14) Uani 1 1 d . . .
H30A H 0.1197 0.7467 -0.0544 0.031 Uiso 1 1 calc R . .
C31 C 0.19062(12) 0.6137(6) 0.2065(3) 0.0277(15) Uani 1 1 d . . .
H31A H 0.1695 0.6114 0.2105 0.042 Uiso 1 1 calc R . .
H31B H 0.1945 0.6962 0.1797 0.042 Uiso 1 1 calc R . .
H31C H 0.2026 0.6212 0.2509 0.042 Uiso 1 1 calc R . .
C32 C 0.19108(12) 0.2911(6) 0.2166(3) 0.0308(15) Uani 1 1 d . . .
H32A H 0.1697 0.2732 0.2068 0.046 Uiso 1 1 calc R . .
H32B H 0.1967 0.3138 0.2639 0.046 Uiso 1 1 calc R . .
H32C H 0.2018 0.2059 0.2059 0.046 Uiso 1 1 calc R . .
C33 C 0.24259(12) 0.4512(6) 0.1675(3) 0.0216(13) Uani 1 1 d . . .
C34 C 0.25249(12) 0.5868(6) 0.1353(3) 0.0253(14) Uani 1 1 d . . .
H34A H 0.2742 0.5929 0.1437 0.038 Uiso 1 1 calc R . .
H34B H 0.2441 0.6704 0.1544 0.038 Uiso 1 1 calc R . .
H34C H 0.2455 0.5838 0.0873 0.038 Uiso 1 1 calc R . .
C35 C 0.25330(12) 0.3203(6) 0.1322(3) 0.0258(14) Uani 1 1 d . . .
H35A H 0.2750 0.3217 0.1370 0.039 Uiso 1 1 calc R . .
H35B H 0.2448 0.3229 0.0849 0.039 Uiso 1 1 calc R . .
H35C H 0.2469 0.2329 0.1522 0.039 Uiso 1 1 calc R . .
C36 C 0.25780(12) 0.4478(6) 0.2401(3) 0.0287(15) Uani 1 1 d . . .
H36A H 0.2794 0.4434 0.2419 0.043 Uiso 1 1 calc R . .
H36B H 0.2511 0.3637 0.2621 0.043 Uiso 1 1 calc R . .
H36C H 0.2526 0.5342 0.2628 0.043 Uiso 1 1 calc R . .
C37 C 0.05025(14) 0.6884(7) -0.0413(3) 0.049(2) Uani 1 1 d . . .
H37A H 0.0559 0.7185 0.0050 0.074 Uiso 1 1 calc R . .
H37B H 0.0289 0.7025 -0.0552 0.074 Uiso 1 1 calc R . .
H37C H 0.0612 0.7454 -0.0698 0.074 Uiso 1 1 calc R . .
C38 C 0.04336(13) 0.3946(7) 0.0157(3) 0.0439(19) Uani 1 1 d . . .
H38A H 0.0549 0.4147 0.0596 0.066 Uiso 1 1 calc R . .
H38B H 0.0440 0.2922 0.0065 0.066 Uiso 1 1 calc R . .
H38C H 0.0227 0.4241 0.0150 0.066 Uiso 1 1 calc R . .
C39 C 0.04099(13) 0.4334(7) -0.1342(3) 0.0343(16) Uani 1 1 d . . .
C40 C 0.05088(13) 0.2805(7) -0.1470(3) 0.0415(18) Uani 1 1 d . . .
H40A H 0.0413 0.2494 -0.1912 0.062 Uiso 1 1 calc R . .
H40B H 0.0452 0.2164 -0.1132 0.062 Uiso 1 1 calc R . .
H40C H 0.0725 0.2782 -0.1448 0.062 Uiso 1 1 calc R . .
C41 C 0.04906(14) 0.5355(8) -0.1883(3) 0.0474(19) Uani 1 1 d . . .
H41A H 0.0399 0.5012 -0.2323 0.071 Uiso 1 1 calc R . .
H41B H 0.0707 0.5384 -0.1859 0.071 Uiso 1 1 calc R . .
H41C H 0.0417 0.6315 -0.1811 0.071 Uiso 1 1 calc R . .
C42 C 0.00652(13) 0.4347(8) -0.1386(3) 0.0456(19) Uani 1 1 d . . .
H42A H -0.0027 0.3997 -0.1823 0.068 Uiso 1 1 calc R . .
H42B H -0.0002 0.5323 -0.1323 0.068 Uiso 1 1 calc R . .
H42C H 0.0009 0.3729 -0.1039 0.068 Uiso 1 1 calc R . .
C43 C 0.15518(14) 0.0648(6) -0.1615(3) 0.0359(16) Uani 1 1 d . . .
H43A H 0.1703 0.0008 -0.1743 0.054 Uiso 1 1 calc R . .
H43B H 0.1599 0.1634 -0.1719 0.054 Uiso 1 1 calc R . .
H43C H 0.1357 0.0392 -0.1862 0.054 Uiso 1 1 calc R . .
C44 C 0.20905(12) -0.0060(6) 0.0722(3) 0.0356(16) Uani 1 1 d . . .
H44A H 0.2045 -0.0358 0.1155 0.053 Uiso 1 1 calc R . .
H44B H 0.2209 0.0817 0.0774 0.053 Uiso 1 1 calc R . .
H44C H 0.2203 -0.0814 0.0541 0.053 Uiso 1 1 calc R . .

loop_
_atom_site_aniso_label
_atom_site_aniso_U_11
_atom_site_aniso_U_22
_atom_site_aniso_U_33
_atom_site_aniso_U_23
_atom_site_aniso_U_13
_atom_site_aniso_U_12
La1 0.01887(17) 0.02458(19) 0.01719(17) 0.00013(18) 0.00221(13) -0.00368(18)
Fe1 0.0231(5) 0.0234(5) 0.0175(5) 0.0010(4) 0.0025(4) -0.0028(4)
Si1 0.0187(9) 0.0265(10) 0.0186(9) 0.0016(7) 0.0019(7) -0.0018(7)
Si2 0.0229(10) 0.0420(12) 0.0273(10) -0.0002(9) 0.0011(8) 0.0035(8)
N1 0.022(3) 0.026(3) 0.016(3) 0.003(2) 0.004(2) -0.007(2)
N2 0.017(3) 0.029(3) 0.019(3) -0.001(2) 0.002(2) 0.000(2)
N3 0.029(3) 0.029(3) 0.022(3) -0.002(2) 0.008(2) -0.004(2)
O1 0.036(3) 0.033(3) 0.022(2) -0.004(2) 0.010(2) -0.003(2)
C1 0.030(4) 0.037(4) 0.024(3) 0.002(3) 0.005(3) -0.004(3)
C2 0.046(4) 0.038(4) 0.023(3) 0.001(3) 0.014(3) -0.006(3)
C3 0.036(4) 0.033(4) 0.029(4) -0.004(3) 0.009(3) -0.015(3)
C4 0.048(5) 0.067(5) 0.048(5) -0.017(4) 0.027(4) -0.025(4)
C5 0.035(4) 0.068(6) 0.063(5) -0.020(4) 0.032(4) -0.023(4)
C6 0.029(4) 0.049(5) 0.050(5) -0.012(4) 0.010(4) -0.017(3)
C7 0.029(4) 0.029(4) 0.035(4) -0.006(3) 0.010(3) -0.005(3)
C8 0.024(3) 0.025(3) 0.027(4) -0.001(3) 0.010(3) -0.001(3)
C9 0.028(3) 0.025(4) 0.019(3) 0.004(3) 0.006(3) 0.001(3)
C10 0.022(3) 0.026(3) 0.019(3) 0.004(3) 0.000(3) -0.005(3)
C11 0.030(4) 0.021(3) 0.025(3) 0.000(3) 0.003(3) 0.000(3)
C12 0.035(4) 0.023(4) 0.024(3) -0.001(3) 0.003(3) -0.001(3)
C13 0.032(4) 0.017(3) 0.035(4) -0.003(3) 0.016(3) 0.001(3)
C14 0.024(4) 0.029(4) 0.035(4) 0.000(3) 0.014(3) 0.002(3)
C15 0.023(3) 0.013(3) 0.036(4) 0.000(3) 0.008(3) -0.002(3)
C16 0.032(4) 0.029(4) 0.027(4) -0.004(3) 0.007(3) 0.000(3)
C17 0.040(4) 0.036(4) 0.025(4) 0.004(3) 0.005(3) -0.002(3)
C18 0.052(5) 0.027(4) 0.041(4) -0.003(3) 0.000(4) 0.010(3)
C19 0.052(5) 0.052(5) 0.033(4) -0.004(3) 0.017(4) 0.018(4)
C20 0.049(5) 0.049(5) 0.029(4) -0.002(3) 0.016(4) -0.003(4)
C21 0.018(3) 0.020(3) 0.024(3) 0.001(3) 0.000(3) -0.003(3)
C22 0.020(3) 0.026(3) 0.021(3) 0.001(3) 0.004(3) -0.001(3)
C23 0.024(4) 0.038(4) 0.023(3) 0.003(3) 0.005(3) 0.002(3)
C24 0.024(3) 0.025(3) 0.026(3) 0.007(3) 0.002(3) -0.007(3)
C25 0.020(3) 0.026(3) 0.022(3) 0.003(3) 0.001(2) -0.004(3)
C26 0.015(3) 0.029(4) 0.017(3) 0.001(3) -0.004(3) 0.006(3)
C27 0.026(3) 0.024(4) 0.025(3) -0.005(3) 0.003(3) 0.003(3)
C28 0.035(4) 0.033(4) 0.008(3) 0.002(3) 0.001(3) -0.004(3)
C29 0.033(4) 0.028(4) 0.020(3) 0.011(3) 0.003(3) -0.003(3)
C30 0.030(3) 0.021(4) 0.025(3) 0.002(3) -0.005(3) 0.007(3)
C31 0.029(3) 0.036(4) 0.018(3) -0.003(3) 0.004(3) -0.001(3)
C32 0.024(3) 0.034(4) 0.035(4) 0.009(3) 0.008(3) -0.004(3)
C33 0.024(3) 0.022(3) 0.018(3) -0.004(3) 0.004(3) -0.003(3)
C34 0.024(3) 0.029(4) 0.024(3) 0.001(3) 0.005(3) -0.001(3)
C35 0.021(3) 0.028(4) 0.027(3) -0.002(3) -0.001(3) 0.002(3)
C36 0.025(4) 0.036(4) 0.024(3) 0.003(3) 0.000(3) 0.000(3)
C37 0.034(4) 0.045(5) 0.065(5) -0.009(4) -0.003(4) 0.005(3)
C38 0.024(4) 0.073(6) 0.036(4) 0.010(4) 0.009(3) 0.011(3)
C39 0.027(4) 0.046(4) 0.031(4) 0.011(3) 0.006(3) 0.001(3)
C40 0.031(4) 0.049(5) 0.043(4) -0.011(4) 0.002(3) -0.006(3)
C41 0.027(4) 0.076(6) 0.037(4) 0.004(4) -0.002(3) -0.010(4)
C42 0.027(4) 0.077(5) 0.030(4) 0.003(4) -0.001(3) 0.008(4)
C43 0.041(4) 0.035(4) 0.036(4) 0.002(3) 0.018(3) 0.003(3)
C44 0.028(4) 0.030(4) 0.047(4) -0.006(3) -0.001(3) 0.003(3)

loop_
_atom_type_symbol
_atom_type_description
_atom_type_scat_dispersion_real
_atom_type_scat_dispersion_imag
_atom_type_scat_source
C C 0.0033 0.0016 'International Tables Vol C Tables 4.2.6.8 and 6.1.1.4'
H H 0.0000 0.0000 'International Tables Vol C Tables 4.2.6.8 and 6.1.1.4'
N N 0.0061 0.0033 'International Tables Vol C Tables 4.2.6.8 and 6.1.1.4'
Si Si 0.0817 0.0704 'International Tables Vol C Tables 4.2.6.8 and 6.1.1.4'
Fe Fe 0.3463 0.8444 'International Tables Vol C Tables 4.2.6.8 and 6.1.1.4'
La La -0.2871 2.4523 'International Tables Vol C Tables 4.2.6.8 and 6.1.1.4'
O O 0.0106 0.0060 'International Tables Vol C Tables 4.2.6.8 and 6.1.1.4'

loop_
_geom_angle_atom_site_label_1
_geom_angle_atom_site_label_2
_geom_angle_atom_site_label_3
_geom_angle
_geom_angle_site_symmetry_1
_geom_angle_site_symmetry_3
_geom_angle_publ_flag
N2 La1 N1 126.28(15) . . ?
N2 La1 O1 86.04(14) . . ?
N1 La1 O1 90.23(14) . . ?
N2 La1 N3 123.46(15) . . ?
N1 La1 N3 109.24(14) . . ?
O1 La1 N3 83.75(13) . . ?
N2 La1 C11 100.12(16) . . ?
N1 La1 C11 109.85(16) . . ?
O1 La1 C11 148.31(14) . . ?
N3 La1 C11 66.83(15) . . ?
N2 La1 C10 90.52(15) . . ?
N1 La1 C10 134.75(15) . . ?
O1 La1 C10 120.94(14) . . ?
N3 La1 C10 50.72(14) . . ?
C11 La1 C10 29.14(15) . . ?
N2 La1 C26 26.97(14) . . ?
N1 La1 C26 101.49(15) . . ?
O1 La1 C26 96.82(14) . . ?
N3 La1 C26 149.27(15) . . ?
C11 La1 C26 102.57(16) . . ?
C10 La1 C26 105.77(15) . . ?
N2 La1 C21 101.76(15) . . ?
N1 La1 C21 26.65(14) . . ?
O1 La1 C21 99.55(14) . . ?
N3 La1 C21 134.76(14) . . ?
C11 La1 C21 109.36(16) . . ?
C10 La1 C21 138.49(15) . . ?
C26 La1 C21 75.64(15) . . ?
N2 La1 C9 101.78(15) . . ?
N1 La1 C9 131.81(14) . . ?
O1 La1 C9 97.02(14) . . ?
N3 La1 C9 26.42(13) . . ?
C11 La1 C9 51.31(15) . . ?
C10 La1 C9 26.91(14) . . ?
C26 La1 C9 124.55(15) . . ?
C21 La1 C9 151.98(15) . . ?
N2 La1 Fe1 64.84(11) . . ?
N1 La1 Fe1 64.55(10) . . ?
O1 La1 Fe1 104.77(9) . . ?
N3 La1 Fe1 169.06(10) . . ?
C11 La1 Fe1 105.96(11) . . ?
C10 La1 Fe1 126.41(11) . . ?
C26 La1 Fe1 38.03(11) . . ?
C21 La1 Fe1 38.04(10) . . ?
C9 La1 Fe1 153.09(10) . . ?
C28 Fe1 C24 114.4(2) . . ?
C28 Fe1 C23 100.8(2) . . ?
C24 Fe1 C23 40.8(2) . . ?
C28 Fe1 C29 40.9(2) . . ?
C24 Fe1 C29 98.6(2) . . ?
C23 Fe1 C29 114.3(2) . . ?
C28 Fe1 C25 151.8(2) . . ?
C24 Fe1 C25 40.51(19) . . ?
C23 Fe1 C25 68.1(2) . . ?
C29 Fe1 C25 118.2(2) . . ?
C28 Fe1 C30 68.5(2) . . ?
C24 Fe1 C30 117.8(2) . . ?
C23 Fe1 C30 151.5(2) . . ?
C29 Fe1 C30 40.7(2) . . ?
C25 Fe1 C30 108.2(2) . . ?
C28 Fe1 C27 40.4(2) . . ?
C24 Fe1 C27 152.8(2) . . ?
C23 Fe1 C27 121.6(2) . . ?
C29 Fe1 C27 68.1(2) . . ?
C25 Fe1 C27 166.6(2) . . ?
C30 Fe1 C27 68.1(2) . . ?
C28 Fe1 C22 121.3(2) . . ?
C24 Fe1 C22 68.2(2) . . ?
C23 Fe1 C22 40.5(2) . . ?
C29 Fe1 C22 152.7(2) . . ?
C25 Fe1 C22 67.8(2) . . ?
C30 Fe1 C22 166.6(2) . . ?
C27 Fe1 C22 112.6(2) . . ?
C28 Fe1 C26 67.5(2) . . ?
C24 Fe1 C26 157.0(2) . . ?
C23 Fe1 C26 161.1(2) . . ?
C29 Fe1 C26 67.3(2) . . ?
C25 Fe1 C26 129.0(2) . . ?
C30 Fe1 C26 39.9(2) . . ?
C27 Fe1 C26 40.1(2) . . ?
C22 Fe1 C26 132.1(2) . . ?
C28 Fe1 C21 160.5(2) . . ?
C24 Fe1 C21 67.3(2) . . ?
C23 Fe1 C21 67.2(2) . . ?
C29 Fe1 C21 157.5(2) . . ?
C25 Fe1 C21 40.0(2) . . ?
C30 Fe1 C21 129.2(2) . . ?
C27 Fe1 C21 131.9(2) . . ?
C22 Fe1 C21 39.8(2) . . ?
C26 Fe1 C21 119.2(2) . . ?
C28 Fe1 La1 119.30(17) . . ?
C24 Fe1 La1 125.96(15) . . ?
C23 Fe1 La1 119.50(16) . . ?
C29 Fe1 La1 125.89(16) . . ?
C25 Fe1 La1 87.95(15) . . ?
C30 Fe1 La1 87.91(16) . . ?
C27 Fe1 La1 79.16(16) . . ?
C22 Fe1 La1 79.27(15) . . ?
C26 Fe1 La1 60.00(15) . . ?
C21 Fe1 La1 60.16(15) . . ?
N1 Si1 C32 106.0(2) . . ?
N1 Si1 C31 112.2(2) . . ?
C32 Si1 C31 107.5(3) . . ?
N1 Si1 C33 115.2(2) . . ?
C32 Si1 C33 109.5(3) . . ?
C31 Si1 C33 106.3(2) . . ?
N2 Si2 C37 113.3(3) . . ?
N2 Si2 C38 106.9(2) . . ?
C37 Si2 C38 108.0(3) . . ?
N2 Si2 C39 111.9(3) . . ?
C37 Si2 C39 107.7(3) . . ?
C38 Si2 C39 108.8(3) . . ?
C21 N1 Si1 121.5(4) . . ?
C21 N1 La1 103.3(3) . . ?
Si1 N1 La1 132.8(2) . . ?
C26 N2 Si2 121.3(4) . . ?
C26 N2 La1 104.1(3) . . ?
Si2 N2 La1 134.1(2) . . ?
C1 N3 C9 119.8(5) . . ?
C1 N3 La1 131.0(4) . . ?
C9 N3 La1 96.7(3) . . ?
C17 O1 C20 108.5(4) . . ?
C17 O1 La1 114.3(3) . . ?
C20 O1 La1 136.7(3) . . ?
C2 C1 N3 124.0(6) . . ?
C2 C1 H1A 118.0 . . ?
N3 C1 H1A 118.0 . . ?
C1 C2 C3 119.5(5) . . ?
C1 C2 H2A 120.3 . . ?
C3 C2 H2A 120.3 . . ?
C4 C3 C8 118.9(6) . . ?
C4 C3 C2 122.3(6) . . ?
C8 C3 C2 118.7(5) . . ?
C5 C4 C3 121.2(6) . . ?
C5 C4 H4A 119.4 . . ?
C3 C4 H4A 119.4 . . ?
C4 C5 C6 119.3(6) . . ?
C4 C5 H5A 120.3 . . ?
C6 C5 H5A 120.3 . . ?
C7 C6 C5 120.9(6) . . ?
C7 C6 H6A 119.5 . . ?
C5 C6 H6A 119.5 . . ?
C6 C7 C8 121.7(6) . . ?
C6 C7 H7A 119.2 . . ?
C8 C7 H7A 119.2 . . ?
C7 C8 C3 118.0(5) . . ?
C7 C8 C9 123.4(5) . . ?
C3 C8 C9 118.6(5) . . ?
N3 C9 C10 119.1(5) . . ?
N3 C9 C8 119.1(5) . . ?
C10 C9 C8 121.8(5) . . ?
N3 C9 La1 56.9(3) . . ?
C10 C9 La1 72.0(3) . . ?
C8 C9 La1 145.0(4) . . ?
C9 C10 C11 127.8(5) . . ?
C9 C10 La1 81.0(3) . . ?
C11 C10 La1 72.9(3) . . ?
C9 C10 H10A 116.0 . . ?
C11 C10 H10A 116.0 . . ?
La1 C10 H10A 116.0 . . ?
C12 C11 C16 116.9(5) . . ?
C12 C11 C10 118.2(5) . . ?
C16 C11 C10 124.9(5) . . ?
C12 C11 La1 105.9(4) . . ?
C16 C11 La1 87.4(3) . . ?
C10 C11 La1 77.9(3) . . ?
C13 C12 C11 121.7(6) . . ?
C13 C12 H12A 119.1 . . ?
C11 C12 H12A 119.1 . . ?
C14 C13 C12 119.4(5) . . ?
C14 C13 C43 121.0(5) . . ?
C12 C13 C43 119.5(6) . . ?
C13 C14 C15 121.7(6) . . ?
C13 C14 H14A 119.1 . . ?
C15 C14 H14A 119.1 . . ?
C16 C15 C14 118.9(5) . . ?
C16 C15 C44 120.5(5) . . ?
C14 C15 C44 120.6(5) . . ?
C15 C16 C11 121.3(5) . . ?
C15 C16 H16A 119.3 . . ?
C11 C16 H16A 119.3 . . ?
O1 C17 C18 105.0(5) . . ?
O1 C17 H17A 110.7 . . ?
C18 C17 H17A 110.7 . . ?
O1 C17 H17B 110.7 . . ?
C18 C17 H17B 110.7 . . ?
H17A C17 H17B 108.8 . . ?
C17 C18 C19 102.3(5) . . ?
C17 C18 H18A 111.3 . . ?
C19 C18 H18A 111.3 . . ?
C17 C18 H18B 111.3 . . ?
C19 C18 H18B 111.3 . . ?
H18A C18 H18B 109.2 . . ?
C20 C19 C18 102.3(5) . . ?
C20 C19 H19A 111.3 . . ?
C18 C19 H19A 111.3 . . ?
C20 C19 H19B 111.3 . . ?
C18 C19 H19B 111.3 . . ?
H19A C19 H19B 109.2 . . ?
O1 C20 C19 106.3(5) . . ?
O1 C20 H20A 110.5 . . ?
C19 C20 H20A 110.5 . . ?
O1 C20 H20B 110.5 . . ?
C19 C20 H20B 110.5 . . ?
H20A C20 H20B 108.7 . . ?
N1 C21 C25 128.2(5) . . ?
N1 C21 C22 125.3(5) . . ?
C25 C21 C22 106.5(5) . . ?
N1 C21 Fe1 131.3(4) . . ?
C25 C21 Fe1 66.3(3) . . ?
C22 C21 Fe1 67.7(3) . . ?
N1 C21 La1 50.0(2) . . ?
C25 C21 La1 120.3(3) . . ?
C22 C21 La1 105.6(3) . . ?
Fe1 C21 La1 81.80(16) . . ?
C23 C22 C21 108.0(5) . . ?
C23 C22 Fe1 68.2(3) . . ?
C21 C22 Fe1 72.5(3) . . ?
C23 C22 H22A 126.0 . . ?
C21 C22 H22A 126.0 . . ?
Fe1 C22 H22A 126.0 . . ?
C24 C23 C22 108.4(5) . . ?
C24 C23 Fe1 69.3(3) . . ?
C22 C23 Fe1 71.3(3) . . ?
C24 C23 H23A 125.8 . . ?
C22 C23 H23A 125.8 . . ?
Fe1 C23 H23A 125.8 . . ?
C25 C24 C23 108.1(5) . . ?
C25 C24 Fe1 70.5(3) . . ?
C23 C24 Fe1 70.0(3) . . ?
C25 C24 H24A 126.0 . . ?
C23 C24 H24A 126.0 . . ?
Fe1 C24 H24A 126.0 . . ?
C24 C25 C21 108.9(5) . . ?
C24 C25 Fe1 69.0(3) . . ?
C21 C25 Fe1 73.7(3) . . ?
C24 C25 H25A 125.5 . . ?
C21 C25 H25A 125.5 . . ?
Fe1 C25 H25A 125.5 . . ?
N2 C26 C30 128.0(5) . . ?
N2 C26 C27 125.5(5) . . ?
C30 C26 C27 106.5(5) . . ?
N2 C26 Fe1 130.4(4) . . ?
C30 C26 Fe1 67.0(3) . . ?
C27 C26 Fe1 67.0(3) . . ?
N2 C26 La1 48.9(2) . . ?
C30 C26 La1 120.9(3) . . ?
C27 C26 La1 105.2(3) . . ?
Fe1 C26 La1 81.97(16) . . ?
C28 C27 C26 108.5(5) . . ?
C28 C27 Fe1 68.4(3) . . ?
C26 C27 Fe1 72.8(3) . . ?
C28 C27 H27A 125.8 . . ?
C26 C27 H27A 125.8 . . ?
Fe1 C27 H27A 125.8 . . ?
C27 C28 C29 108.5(5) . . ?
C27 C28 Fe1 71.3(3) . . ?
C29 C28 Fe1 70.1(3) . . ?
C27 C28 H28A 125.8 . . ?
C29 C28 H28A 125.8 . . ?
Fe1 C28 H28A 125.8 . . ?
C28 C29 C30 108.1(5) . . ?
C28 C29 Fe1 69.1(3) . . ?
C30 C29 Fe1 70.5(3) . . ?
C28 C29 H29A 126.0 . . ?
C30 C29 H29A 126.0 . . ?
Fe1 C29 H29A 126.0 . . ?
C29 C30 C26 108.3(5) . . ?
C29 C30 Fe1 68.9(3) . . ?
C26 C30 Fe1 73.1(3) . . ?
C29 C30 H30A 125.8 . . ?
C26 C30 H30A 125.8 . . ?
Fe1 C30 H30A 125.8 . . ?
Si1 C31 H31A 109.5 . . ?
Si1 C31 H31B 109.5 . . ?
H31A C31 H31B 109.5 . . ?
Si1 C31 H31C 109.5 . . ?
H31A C31 H31C 109.5 . . ?
H31B C31 H31C 109.5 . . ?
Si1 C32 H32A 109.5 . . ?
Si1 C32 H32B 109.5 . . ?
H32A C32 H32B 109.5 . . ?
Si1 C32 H32C 109.5 . . ?
H32A C32 H32C 109.5 . . ?
H32B C32 H32C 109.5 . . ?
C36 C33 C34 108.2(4) . . ?
C36 C33 C35 107.8(5) . . ?
C34 C33 C35 108.9(4) . . ?
C36 C33 Si1 108.7(4) . . ?
C34 C33 Si1 112.2(4) . . ?
C35 C33 Si1 110.9(4) . . ?
C33 C34 H34A 109.5 . . ?
C33 C34 H34B 109.5 . . ?
H34A C34 H34B 109.5 . . ?
C33 C34 H34C 109.5 . . ?
H34A C34 H34C 109.5 . . ?
H34B C34 H34C 109.5 . . ?
C33 C35 H35A 109.5 . . ?
C33 C35 H35B 109.5 . . ?
H35A C35 H35B 109.5 . . ?
C33 C35 H35C 109.5 . . ?
H35A C35 H35C 109.5 . . ?
H35B C35 H35C 109.5 . . ?
C33 C36 H36A 109.5 . . ?
C33 C36 H36B 109.5 . . ?
H36A C36 H36B 109.5 . . ?
C33 C36 H36C 109.5 . . ?
H36A C36 H36C 109.5 . . ?
H36B C36 H36C 109.5 . . ?
Si2 C37 H37A 109.5 . . ?
Si2 C37 H37B 109.5 . . ?
H37A C37 H37B 109.5 . . ?
Si2 C37 H37C 109.5 . . ?
H37A C37 H37C 109.5 . . ?
H37B C37 H37C 109.5 . . ?
Si2 C38 H38A 109.5 . . ?
Si2 C38 H38B 109.5 . . ?
H38A C38 H38B 109.5 . . ?
Si2 C38 H38C 109.5 . . ?
H38A C38 H38C 109.5 . . ?
H38B C38 H38C 109.5 . . ?
C40 C39 C41 110.2(5) . . ?
C40 C39 C42 108.5(5) . . ?
C41 C39 C42 107.9(5) . . ?
C40 C39 Si2 110.1(4) . . ?
C41 C39 Si2 109.8(4) . . ?
C42 C39 Si2 110.3(4) . . ?
C39 C40 H40A 109.5 . . ?
C39 C40 H40B 109.5 . . ?
H40A C40 H40B 109.5 . . ?
C39 C40 H40C 109.5 . . ?
H40A C40 H40C 109.5 . . ?
H40B C40 H40C 109.5 . . ?
C39 C41 H41A 109.5 . . ?
C39 C41 H41B 109.5 . . ?
H41A C41 H41B 109.5 . . ?
C39 C41 H41C 109.5 . . ?
H41A C41 H41C 109.5 . . ?
H41B C41 H41C 109.5 . . ?
C39 C42 H42A 109.5 . . ?
C39 C42 H42B 109.5 . . ?
H42A C42 H42B 109.5 . . ?
C39 C42 H42C 109.5 . . ?
H42A C42 H42C 109.5 . . ?
H42B C42 H42C 109.5 . . ?
C13 C43 H43A 109.5 . . ?
C13 C43 H43B 109.5 . . ?
H43A C43 H43B 109.5 . . ?
C13 C43 H43C 109.5 . . ?
H43A C43 H43C 109.5 . . ?
H43B C43 H43C 109.5 . . ?
C15 C44 H44A 109.5 . . ?
C15 C44 H44B 109.5 . . ?
H44A C44 H44B 109.5 . . ?
C15 C44 H44C 109.5 . . ?
H44A C44 H44C 109.5 . . ?
H44B C44 H44C 109.5 . . ?

loop_
_geom_bond_atom_site_label_1
_geom_bond_atom_site_label_2
_geom_bond_distance
_geom_bond_site_symmetry_2
_geom_bond_publ_flag
La1 N2 2.343(4) . ?
La1 N1 2.379(4) . ?
La1 O1 2.555(4) . ?
La1 N3 2.583(4) . ?
La1 C11 2.883(6) . ?
La1 C10 2.949(5) . ?
La1 C26 3.014(5) . ?
La1 C21 3.021(5) . ?
La1 C9 3.062(6) . ?
La1 Fe1 3.4467(10) . ?
Fe1 C28 2.028(5) . ?
Fe1 C24 2.030(5) . ?
Fe1 C23 2.039(6) . ?
Fe1 C29 2.041(5) . ?
Fe1 C25 2.048(5) . ?
Fe1 C30 2.062(5) . ?
Fe1 C27 2.066(6) . ?
Fe1 C22 2.081(5) . ?
Fe1 C26 2.144(5) . ?
Fe1 C21 2.146(5) . ?
Si1 N1 1.730(4) . ?
Si1 C32 1.877(5) . ?
Si1 C31 1.883(5) . ?
Si1 C33 1.904(6) . ?
Si2 N2 1.716(5) . ?
Si2 C37 1.868(6) . ?
Si2 C38 1.872(6) . ?
Si2 C39 1.893(6) . ?
N1 C21 1.392(6) . ?
N2 C26 1.410(7) . ?
N3 C1 1.372(7) . ?
N3 C9 1.372(6) . ?
O1 C17 1.459(6) . ?
O1 C20 1.467(6) . ?
C1 C2 1.350(7) . ?
C1 H1A 0.9500 . ?
C2 C3 1.426(8) . ?
C2 H2A 0.9500 . ?
C3 C4 1.413(8) . ?
C3 C8 1.418(8) . ?
C4 C5 1.367(9) . ?
C4 H4A 0.9500 . ?
C5 C6 1.395(8) . ?
C5 H5A 0.9500 . ?
C6 C7 1.352(8) . ?
C6 H6A 0.9500 . ?
C7 C8 1.404(7) . ?
C7 H7A 0.9500 . ?
C8 C9 1.473(7) . ?
C9 C10 1.403(7) . ?
C10 C11 1.469(7) . ?
C10 H10A 1.0000 . ?
C11 C12 1.417(7) . ?
C11 C16 1.418(7) . ?
C12 C13 1.386(7) . ?
C12 H12A 0.9500 . ?
C13 C14 1.367(8) . ?
C13 C43 1.522(8) . ?
C14 C15 1.399(7) . ?
C14 H14A 0.9500 . ?
C15 C16 1.389(7) . ?
C15 C44 1.511(7) . ?
C16 H16A 0.9500 . ?
C17 C18 1.506(8) . ?
C17 H17A 0.9900 . ?
C17 H17B 0.9900 . ?
C18 C19 1.524(8) . ?
C18 H18A 0.9900 . ?
C18 H18B 0.9900 . ?
C19 C20 1.511(8) . ?
C19 H19A 0.9900 . ?
C19 H19B 0.9900 . ?
C20 H20A 0.9900 . ?
C20 H20B 0.9900 . ?
C21 C25 1.436(7) . ?
C21 C22 1.440(7) . ?
C22 C23 1.425(7) . ?
C22 H22A 1.0000 . ?
C23 C24 1.417(8) . ?
C23 H23A 1.0000 . ?
C24 C25 1.412(7) . ?
C24 H24A 1.0000 . ?
C25 H25A 1.0000 . ?
C26 C30 1.438(7) . ?
C26 C27 1.446(7) . ?
C27 C28 1.413(7) . ?
C27 H27A 1.0000 . ?
C28 C29 1.421(7) . ?
C28 H28A 1.0000 . ?
C29 C30 1.426(7) . ?
C29 H29A 1.0000 . ?
C30 H30A 1.0000 . ?
C31 H31A 0.9800 . ?
C31 H31B 0.9800 . ?
C31 H31C 0.9800 . ?
C32 H32A 0.9800 . ?
C32 H32B 0.9800 . ?
C32 H32C 0.9800 . ?
C33 C36 1.530(7) . ?
C33 C34 1.532(7) . ?
C33 C35 1.542(7) . ?
C34 H34A 0.9800 . ?
C34 H34B 0.9800 . ?
C34 H34C 0.9800 . ?
C35 H35A 0.9800 . ?
C35 H35B 0.9800 . ?
C35 H35C 0.9800 . ?
C36 H36A 0.9800 . ?
C36 H36B 0.9800 . ?
C36 H36C 0.9800 . ?
C37 H37A 0.9800 . ?
C37 H37B 0.9800 . ?
C37 H37C 0.9800 . ?
C38 H38A 0.9800 . ?
C38 H38B 0.9800 . ?
C38 H38C 0.9800 . ?
C39 C40 1.539(8) . ?
C39 C41 1.549(8) . ?
C39 C42 1.561(8) . ?
C40 H40A 0.9800 . ?
C40 H40B 0.9800 . ?
C40 H40C 0.9800 . ?
C41 H41A 0.9800 . ?
C41 H41B 0.9800 . ?
C41 H41C 0.9800 . ?
C42 H42A 0.9800 . ?
C42 H42B 0.9800 . ?
C42 H42C 0.9800 . ?
C43 H43A 0.9800 . ?
C43 H43B 0.9800 . ?
C43 H43C 0.9800 . ?
C44 H44A 0.9800 . ?
C44 H44B 0.9800 . ?
C44 H44C 0.9800 . ?
